data_7110842
loop_
_publ_author_name
'Leung, Wing-Por'
'Cheng, Hui'
'Huang, Rong-Bin'
'Yang, Qing-Chuan'
'Mak, Thomas C. W.'

_publ_section_title
;
 Synthesis and structural characterization of a novel asymmetric
 distannene
 [{1-[N(But)C(SiMe3)C(H)]-2-[N(But)(SiMe3)CC(H)]C6H4}Sn\\rightarrow
 Sn{1,2-[N(But)(SiMe3)CC(H)]2C6H4}]
;
_journal_issue 6
_journal_name_full 'Chemical Communications'
_journal_page_first 451
_journal_paper_doi 10.1039/b000268m
_journal_year 2000
_chemical_formula_sum 'C52 H92 N4 O Si4 Sn2'
_chemical_formula_weight 1139.04
_chemical_melting_point 392.0(10)
_chemical_name_systematic
; 
 ? 
;
_space_group_IT_number 14
_symmetry_cell_setting monoclinic
_symmetry_space_group_name_Hall '-P 2ybc'
_symmetry_space_group_name_H-M 'P 1 21/c 1'
_atom_sites_solution_hydrogens geom
_atom_sites_solution_primary direct
_atom_sites_solution_secondary difmap
_audit_creation_method SHELXL-97
_cell_angle_alpha 90.00
_cell_angle_beta 105.004(2)
_cell_angle_gamma 90.00
_cell_formula_units_Z 4
_cell_length_a 12.108(1)
_cell_length_b 36.869(3)
_cell_length_c 14.320(1)
_cell_measurement_temperature 294(2)
_cell_volume 6174.7(8)
_computing_cell_refinement 'Bruker SMART'
_computing_data_collection 'Bruker SMART'
_computing_data_reduction 'Bruker SHELXTL'
_computing_molecular_graphics 'Bruker SHELXTL'
_computing_publication_material 'Bruker SHELXTL'
_computing_structure_refinement 'SHELXL-97 (Sheldrick, 1997)'
_computing_structure_solution 'SHELXS-97 (Sheldrick, 1990)'
_diffrn_ambient_temperature 294(2)
_diffrn_measured_fraction_theta_full 0.994
_diffrn_measured_fraction_theta_max 0.994
_diffrn_measurement_device_type 'CCD area detector'
_diffrn_measurement_method 'phi and omege scans'
_diffrn_radiation_monochromator graphite
_diffrn_radiation_source 'fine-focus sealed tube'
_diffrn_radiation_type MoK\a
_diffrn_radiation_wavelength 0.71073
_diffrn_reflns_av_R_equivalents 0.0513
_diffrn_reflns_av_sigmaI/netI 0.0776
_diffrn_reflns_limit_h_max 16
_diffrn_reflns_limit_h_min -12
_diffrn_reflns_limit_k_max 49
_diffrn_reflns_limit_k_min -48
_diffrn_reflns_limit_l_max 19
_diffrn_reflns_limit_l_min -18
_diffrn_reflns_number 42889
_diffrn_reflns_theta_full 28.30
_diffrn_reflns_theta_max 28.30
_diffrn_reflns_theta_min 1.57
_exptl_absorpt_coefficient_mu 0.922
_exptl_absorpt_correction_T_max 1.0000
_exptl_absorpt_correction_T_min 0.8559
_exptl_absorpt_correction_type empirical
_exptl_crystal_colour yellow
_exptl_crystal_density_diffrn 1.225
_exptl_crystal_density_method 'not measured'
_exptl_crystal_description prism
_exptl_crystal_F_000 2384
_exptl_crystal_size_max 0.36
_exptl_crystal_size_mid 0.20
_exptl_crystal_size_min 0.14
_refine_diff_density_max 1.059
_refine_diff_density_min -0.554
_refine_diff_density_rms 0.091
_refine_ls_extinction_coef 0.00033(3)
_refine_ls_extinction_expression Fc^*^=kFc[1+0.001xFc^2^\l^3^/sin(2\q)]^-1/4^
_refine_ls_extinction_method SHELXL
_refine_ls_goodness_of_fit_ref 0.974
_refine_ls_hydrogen_treatment constr
_refine_ls_matrix_type full
_refine_ls_number_parameters 545
_refine_ls_number_reflns 15255
_refine_ls_number_restraints 9
_refine_ls_restrained_S_all 0.977
_refine_ls_R_factor_all 0.1060
_refine_ls_R_factor_gt 0.0540
_refine_ls_shift/su_max 0.979
_refine_ls_shift/su_mean 0.023
_refine_ls_structure_factor_coef Fsqd
_refine_ls_weighting_details 'calc w=1/[\s^2^(Fo^2^)+(0.0715P)^2^+0.0000P] where P=(Fo^2^+2Fc^2^)/3'
_refine_ls_weighting_scheme calc
_refine_ls_wR_factor_gt 0.1269
_refine_ls_wR_factor_ref 0.1435
_reflns_number_gt 9055
_reflns_number_total 15255
_reflns_threshold_expression >2sigma(I)
_cod_data_source_file b000268msup1.cif
_cod_data_source_block a
_cod_depositor_comments
;
The following automatic conversions were performed:

'_chemical_melting_point' value '391-393' was changed to '392.0(10)'
- the average value was taken and precision was estimated.

Automatic conversion script
Id: cif_fix_values 1891 2012-01-12 08:04:46Z andrius 
;
_cod_original_cell_volume 6174.7(9)
_cod_original_sg_symbol_H-M P2(1)/c
_cod_database_code 7110842

loop_
_symmetry_equiv_pos_as_xyz
'x, y, z'
'-x, y+1/2, -z+1/2'
'-x, -y, -z'
'x, -y-1/2, z-1/2'

loop_
_atom_site_label
_atom_site_type_symbol
_atom_site_fract_x
_atom_site_fract_y
_atom_site_fract_z
_atom_site_U_iso_or_equiv
_atom_site_adp_type
_atom_site_occupancy
_atom_site_symmetry_multiplicity
_atom_site_calc_flag
_atom_site_refinement_flags
Sn1 Sn 0.894340(11) 0.104431(3) 0.130731(8) 0.03901(3) Uani 1 1 d .
Sn2 Sn 0.880059(11) 0.095392(3) -0.080883(8) 0.04491(4) Uani 1 1 d .
N1 N 0.72281(13) 0.06764(4) 0.24621(10) 0.0523(5) Uani 1 1 d .
N2 N 1.03891(12) 0.06812(4) 0.21083(9) 0.0412(4) Uani 1 1 d .
N3 N 1.07867(13) 0.14064(6) -0.13275(11) 0.0658(6) Uani 1 1 d .
N4 N 0.63970(13) 0.12184(4) -0.22738(10) 0.0481(5) Uani 1 1 d .
Si2 Si 1.23074(5) 0.093387(19) 0.37701(4) 0.0635(2) Uani 1 1 d .
Si1 Si 0.74961(5) 0.039746(17) 0.34893(4) 0.06050(18) Uani 1 1 d .
Si4 Si 0.60175(5) 0.157540(15) -0.31117(4) 0.05664(18) Uani 1 1 d .
Si3 Si 1.20969(5) 0.124933(16) -0.06717(4) 0.05604(17) Uani 1 1 d .
C1 C 1.00728(18) 0.15431(5) 0.31284(13) 0.0546(6) Uani 1 1 d .
C2 C 1.0726(2) 0.18498(6) 0.34299(15) 0.0775(9) Uani 1 1 d .
H2A H 1.1344 0.1897 0.3174 0.093 Uiso 1 1 calc R
C3 C 1.0495(3) 0.20873(7) 0.40938(17) 0.0994(11) Uani 1 1 d .
H3A H 1.0968 0.2286 0.4296 0.119 Uiso 1 1 calc R
C4 C 0.9580(3) 0.20328(6) 0.44552(17) 0.0999(11) Uani 1 1 d .
H4A H 0.9411 0.2195 0.4895 0.120 Uiso 1 1 calc R
C5 C 0.8914(2) 0.17360(6) 0.41629(15) 0.0841(9) Uani 1 1 d .
H5A H 0.8301 0.1695 0.4429 0.101 Uiso 1 1 calc R
C6 C 0.91125(19) 0.14885(5) 0.34756(13) 0.0565(6) Uani 1 1 d .
C7 C 0.82547(17) 0.11936(5) 0.31903(13) 0.0522(6) Uani 1 1 d .
H7A H 0.7796 0.1162 0.3614 0.063 Uiso 1 1 calc R
C8 C 0.80152(16) 0.09628(5) 0.24307(12) 0.0470(5) Uani 1 1 d .
C9 C 0.62429(18) 0.06267(6) 0.15893(15) 0.0660(7) Uani 1 1 d .
C10 C 0.5866(2) 0.09815(7) 0.1087(2) 0.0917(10) Uani 1 1 d .
H10A H 0.6490 0.1088 0.0884 0.138 Uiso 1 1 calc R
H10B H 0.5630 0.1143 0.1524 0.138 Uiso 1 1 calc R
H10C H 0.5236 0.0940 0.0532 0.138 Uiso 1 1 calc R
C11 C 0.5202(2) 0.04682(9) 0.18979(19) 0.0986(11) Uani 1 1 d .
H11A H 0.4989 0.0630 0.2346 0.148 Uiso 1 1 calc R
H11B H 0.5403 0.0237 0.2200 0.148 Uiso 1 1 calc R
H11C H 0.4570 0.0440 0.1338 0.148 Uiso 1 1 calc R
C12 C 0.6559(2) 0.03564(6) 0.08756(15) 0.0733(8) Uani 1 1 d .
H12A H 0.7197 0.0449 0.0667 0.110 Uiso 1 1 calc R
H12B H 0.5917 0.0325 0.0326 0.110 Uiso 1 1 calc R
H12C H 0.6761 0.0127 0.1191 0.110 Uiso 1 1 calc R
C13 C 0.7516(2) -0.00876(6) 0.31714(17) 0.0827(9) Uani 1 1 d .
H13A H 0.6795 -0.0153 0.2740 0.124 Uiso 1 1 calc R
H13B H 0.7645 -0.0232 0.3748 0.124 Uiso 1 1 calc R
H13C H 0.8118 -0.0130 0.2861 0.124 Uiso 1 1 calc R
C14 C 0.6460(2) 0.04464(9) 0.42408(16) 0.1020(10) Uani 1 1 d .
H14A H 0.5700 0.0400 0.3850 0.153 Uiso 1 1 calc R
H14B H 0.6500 0.0688 0.4495 0.153 Uiso 1 1 calc R
H14C H 0.6645 0.0276 0.4765 0.153 Uiso 1 1 calc R
C15 C 0.8923(2) 0.04936(6) 0.43283(15) 0.0793(9) Uani 1 1 d .
H15A H 0.9504 0.0471 0.3986 0.119 Uiso 1 1 calc R
H15B H 0.9069 0.0324 0.4854 0.119 Uiso 1 1 calc R
H15C H 0.8930 0.0736 0.4577 0.119 Uiso 1 1 calc R
C16 C 1.03769(16) 0.12939(5) 0.24065(12) 0.0458(5) Uani 1 1 d .
H16A H 1.0853 0.1429 0.2067 0.055 Uiso 1 1 calc R
C17 C 1.09353(16) 0.09213(5) 0.26930(12) 0.0478(5) Uani 1 1 d .
C18 C 1.06932(17) 0.02899(5) 0.20095(13) 0.0522(6) Uani 1 1 d .
C19 C 1.17674(18) 0.02742(6) 0.16276(15) 0.0699(7) Uani 1 1 d .
H19A H 1.1639 0.0411 0.1039 0.105 Uiso 1 1 calc R
H19B H 1.1930 0.0027 0.1505 0.105 Uiso 1 1 calc R
H19C H 1.2404 0.0375 0.2101 0.105 Uiso 1 1 calc R
C20 C 1.0837(2) 0.00784(6) 0.29418(16) 0.0756(8) Uani 1 1 d .
H20A H 1.0148 0.0095 0.3153 0.113 Uiso 1 1 calc R
H20B H 1.1463 0.0178 0.3429 0.113 Uiso 1 1 calc R
H20C H 1.0991 -0.0171 0.2833 0.113 Uiso 1 1 calc R
C21 C 0.9671(2) 0.01296(6) 0.12618(18) 0.0827(9) Uani 1 1 d .
H21A H 0.9004 0.0141 0.1506 0.124 Uiso 1 1 calc R
H21B H 0.9829 -0.0118 0.1138 0.124 Uiso 1 1 calc R
H21C H 0.9539 0.0266 0.0672 0.124 Uiso 1 1 calc R
C22 C 1.3231(2) 0.12868(10) 0.3452(2) 0.1215(13) Uani 1 1 d .
H22A H 1.3925 0.1306 0.3959 0.182 Uiso 1 1 calc R
H22B H 1.2837 0.1515 0.3375 0.182 Uiso 1 1 calc R
H22C H 1.3409 0.1222 0.2859 0.182 Uiso 1 1 calc R
C23 C 1.3231(2) 0.05249(9) 0.4103(2) 0.1124(12) Uani 1 1 d .
H23A H 1.3861 0.0580 0.4646 0.169 Uiso 1 1 calc R
H23B H 1.3516 0.0453 0.3565 0.169 Uiso 1 1 calc R
H23C H 1.2791 0.0330 0.4270 0.169 Uiso 1 1 calc R
C24 C 1.1838(2) 0.10460(8) 0.48607(15) 0.0925(10) Uani 1 1 d .
H24A H 1.2490 0.1055 0.5410 0.139 Uiso 1 1 calc R
H24B H 1.1316 0.0864 0.4964 0.139 Uiso 1 1 calc R
H24C H 1.1462 0.1278 0.4777 0.139 Uiso 1 1 calc R
C25 C 0.77646(16) 0.17647(5) -0.00201(13) 0.0479(5) Uani 1 1 d .
C26 C 0.71851(18) 0.18941(5) 0.06336(14) 0.0609(6) Uani 1 1 d .
H26A H 0.6419 0.1832 0.0534 0.073 Uiso 1 1 calc R
C27 C 0.7668(2) 0.21043(6) 0.14045(15) 0.0768(8) Uani 1 1 d .
H27A H 0.7250 0.2178 0.1833 0.092 Uiso 1 1 calc R
C28 C 0.8789(2) 0.22074(6) 0.15409(15) 0.0740(8) Uani 1 1 d .
H28A H 0.9137 0.2358 0.2054 0.089 Uiso 1 1 calc R
C29 C 0.9379(2) 0.20869(5) 0.09200(14) 0.0617(7) Uani 1 1 d .
H29A H 1.0135 0.2161 0.1022 0.074 Uiso 1 1 calc R
C30 C 0.89254(16) 0.18568(5) 0.01295(12) 0.0451(5) Uani 1 1 d .
C31 C 0.97215(17) 0.17544(5) -0.04485(13) 0.0527(6) Uani 1 1 d .
H31A H 1.0203 0.1939 -0.0544 0.063 Uiso 1 1 calc R
C32 C 0.98610(15) 0.14376(5) -0.08568(12) 0.0467(5) Uani 1 1 d .
C33 C 1.04540(19) 0.14768(9) -0.23994(14) 0.0877(10) Uani 1 1 d .
C34 C 1.1441(2) 0.13724(15) -0.28354(19) 0.193(2) Uani 1 1 d .
H34A H 1.1823 0.1588 -0.2961 0.289 Uiso 1 1 calc R
H34B H 1.1144 0.1243 -0.3429 0.289 Uiso 1 1 calc R
H34C H 1.1972 0.1221 -0.2389 0.289 Uiso 1 1 calc R
C35 C 1.0242(3) 0.18757(9) -0.25698(19) 0.1287(12) Uani 1 1 d .
H35A H 0.9700 0.1957 -0.2231 0.193 Uiso 1 1 calc R
H35B H 0.9944 0.1920 -0.3249 0.193 Uiso 1 1 calc R
H35C H 1.0947 0.2006 -0.2338 0.193 Uiso 1 1 calc R
C36 C 0.9403(3) 0.12551(10) -0.28916(17) 0.1155(13) Uani 1 1 d .
H36A H 0.8749 0.1347 -0.2707 0.173 Uiso 1 1 calc R
H36B H 0.9524 0.1006 -0.2698 0.173 Uiso 1 1 calc R
H36C H 0.9274 0.1273 -0.3580 0.173 Uiso 1 1 calc R
C37 C 1.20797(18) 0.12441(7) 0.06231(14) 0.0720(8) Uani 1 1 d .
H37A H 1.1457 0.1096 0.0701 0.108 Uiso 1 1 calc R
H37B H 1.1985 0.1487 0.0831 0.108 Uiso 1 1 calc R
H37C H 1.2788 0.1147 0.1005 0.108 Uiso 1 1 calc R
C38 C 1.2445(2) 0.07791(7) -0.0961(2) 0.1013(11) Uani 1 1 d .
H38A H 1.1824 0.0621 -0.0934 0.152 Uiso 1 1 calc R
H38B H 1.3128 0.0701 -0.0501 0.152 Uiso 1 1 calc R
H38C H 1.2561 0.0773 -0.1599 0.152 Uiso 1 1 calc R
C39 C 1.3316(2) 0.15439(8) -0.07547(19) 0.0964(10) Uani 1 1 d .
H39A H 1.3364 0.1553 -0.1413 0.145 Uiso 1 1 calc R
H39B H 1.4014 0.1446 -0.0354 0.145 Uiso 1 1 calc R
H39C H 1.3200 0.1784 -0.0540 0.145 Uiso 1 1 calc R
C40 C 0.70378(15) 0.15745(5) -0.08738(12) 0.0461(5) Uani 1 1 d .
H40A H 0.6318 0.1678 -0.1102 0.055 Uiso 1 1 calc R
C41 C 0.72041(15) 0.12861(5) -0.13793(11) 0.0408(5) Uani 1 1 d .
C42 C 0.59566(19) 0.08426(5) -0.24969(14) 0.0606(7) Uani 1 1 d .
C43 C 0.6745(2) 0.06231(6) -0.29786(16) 0.0851(9) Uani 1 1 d .
H43A H 0.7503 0.0616 -0.2556 0.128 Uiso 1 1 calc R
H43B H 0.6766 0.0736 -0.3577 0.128 Uiso 1 1 calc R
H43C H 0.6457 0.0380 -0.3102 0.128 Uiso 1 1 calc R
C44 C 0.4753(2) 0.08489(7) -0.31836(18) 0.0903(9) Uani 1 1 d .
H44A H 0.4251 0.0984 -0.2894 0.135 Uiso 1 1 calc R
H44B H 0.4474 0.0605 -0.3305 0.135 Uiso 1 1 calc R
H44C H 0.4780 0.0961 -0.3782 0.135 Uiso 1 1 calc R
C45 C 0.5861(2) 0.06496(6) -0.15823(15) 0.0856(9) Uani 1 1 d .
H45A H 0.6602 0.0638 -0.1132 0.128 Uiso 1 1 calc R
H45B H 0.5577 0.0408 -0.1740 0.128 Uiso 1 1 calc R
H45C H 0.5345 0.0781 -0.1298 0.128 Uiso 1 1 calc R
C46 C 0.6943(2) 0.19796(6) -0.27526(19) 0.0866(9) Uani 1 1 d .
H46A H 0.6891 0.2063 -0.2130 0.130 Uiso 1 1 calc R
H46B H 0.6695 0.2169 -0.3221 0.130 Uiso 1 1 calc R
H46C H 0.7721 0.1917 -0.2722 0.130 Uiso 1 1 calc R
C47 C 0.4520(2) 0.17380(8) -0.3292(2) 0.0997(11) Uani 1 1 d .
H47A H 0.4400 0.1809 -0.2680 0.150 Uiso 1 1 calc R
H47B H 0.3999 0.1546 -0.3564 0.150 Uiso 1 1 calc R
H47C H 0.4390 0.1942 -0.3723 0.150 Uiso 1 1 calc R
C48 C 0.6200(2) 0.14457(7) -0.43307(14) 0.0859(9) Uani 1 1 d .
H48A H 0.6964 0.1359 -0.4263 0.129 Uiso 1 1 calc R
H48B H 0.6064 0.1654 -0.4748 0.129 Uiso 1 1 calc R
H48C H 0.5664 0.1258 -0.4604 0.129 Uiso 1 1 calc R
C49 C 0.5512(2) 0.21017(11) 0.3186(2) 0.247(3) Uiso 1 1 d D
H49A H 0.6203 0.2206 0.3075 0.296 Uiso 1 1 calc R
H49B H 0.5691 0.1862 0.3464 0.296 Uiso 1 1 calc R
C50 C 0.5052(3) 0.23470(12) 0.38877(19) 0.284(3) Uiso 1 1 d D
H50A H 0.5519 0.2563 0.4056 0.341 Uiso 1 1 calc R
H50B H 0.5049 0.2217 0.4476 0.341 Uiso 1 1 calc R
C51 C 0.3799(2) 0.24485(10) 0.3308(2) 0.221(2) Uiso 1 1 d D
H51C H 0.3254 0.2352 0.3634 0.266 Uiso 1 1 calc R
H51D H 0.3712 0.2710 0.3270 0.266 Uiso 1 1 calc R
C52 C 0.3575(3) 0.22863(13) 0.2280(2) 0.311(4) Uiso 1 1 d D
H52A H 0.2909 0.2130 0.2147 0.373 Uiso 1 1 calc R
H52B H 0.3444 0.2478 0.1799 0.373 Uiso 1 1 calc R
O1 O 0.4609(2) 0.20763(10) 0.22583(18) 0.291(2) Uiso 1 1 d D

loop_
_atom_site_aniso_label
_atom_site_aniso_U_11
_atom_site_aniso_U_22
_atom_site_aniso_U_33
_atom_site_aniso_U_23
_atom_site_aniso_U_13
_atom_site_aniso_U_12
Sn1 0.04660(6) 0.03719(5) 0.03111(5) -0.00015(4) 0.00620(4) 0.00162(5)
Sn2 0.05459(7) 0.04180(6) 0.03482(5) -0.00420(5) 0.00525(5) 0.00911(6)
N1 0.0551(9) 0.0532(9) 0.0489(8) 0.0040(7) 0.0139(7) -0.0031(8)
N2 0.0472(8) 0.0414(7) 0.0338(6) 0.0032(6) 0.0084(6) 0.0046(7)
N3 0.0506(9) 0.1099(14) 0.0410(8) 0.0100(8) 0.0192(6) 0.0136(9)
N4 0.0501(9) 0.0456(8) 0.0402(7) 0.0046(6) -0.0035(7) -0.0043(7)
Si2 0.0524(3) 0.0891(4) 0.0420(3) -0.0020(3) -0.0008(2) 0.0013(3)
Si1 0.0749(3) 0.0623(3) 0.0517(3) 0.0085(2) 0.0297(2) 0.0018(3)
Si4 0.0565(3) 0.0531(3) 0.0550(3) 0.0146(2) 0.0048(3) 0.0061(3)
Si3 0.0472(3) 0.0655(3) 0.0581(3) 0.0015(3) 0.0184(2) 0.0000(3)
C1 0.0736(13) 0.0462(10) 0.0371(9) -0.0095(8) 0.0018(9) -0.0084(10)
C2 0.1104(18) 0.0563(12) 0.0535(12) -0.0102(10) -0.0008(12) -0.0210(13)
C3 0.157(3) 0.0614(13) 0.0672(14) -0.0191(12) 0.0064(16) -0.0276(16)
C4 0.168(3) 0.0642(13) 0.0659(13) -0.0320(10) 0.0277(15) -0.0066(16)
C5 0.130(2) 0.0680(13) 0.0551(11) -0.0196(10) 0.0244(12) 0.0116(14)
C6 0.0842(13) 0.0453(9) 0.0374(9) -0.0046(8) 0.0115(9) 0.0074(10)
C7 0.0630(11) 0.0489(10) 0.0491(9) 0.0022(8) 0.0225(8) 0.0065(9)
C8 0.0520(10) 0.0461(9) 0.0436(8) 0.0054(7) 0.0133(7) 0.0060(8)
C9 0.0542(11) 0.0771(13) 0.0665(12) 0.0117(11) 0.0153(9) -0.0102(11)
C10 0.0676(15) 0.0907(17) 0.1052(19) 0.0268(15) 0.0011(14) 0.0106(14)
C11 0.0643(14) 0.146(2) 0.0831(16) 0.0153(16) 0.0138(12) -0.0248(16)
C12 0.0733(14) 0.0802(14) 0.0627(12) -0.0040(11) 0.0110(11) -0.0166(12)
C13 0.1031(17) 0.0631(13) 0.0871(14) 0.0160(11) 0.0338(12) -0.0107(13)
C14 0.1151(17) 0.137(2) 0.0702(12) 0.0201(14) 0.0526(11) 0.0155(18)
C15 0.1068(18) 0.0732(14) 0.0532(12) 0.0134(11) 0.0120(12) 0.0067(14)
C16 0.0578(10) 0.0419(9) 0.0357(8) -0.0017(7) 0.0085(7) -0.0078(8)
C17 0.0486(9) 0.0609(10) 0.0349(8) 0.0041(8) 0.0125(7) 0.0004(9)
C18 0.0587(11) 0.0437(9) 0.0534(10) 0.0072(8) 0.0132(8) 0.0123(9)
C19 0.0791(13) 0.0688(13) 0.0707(12) 0.0020(10) 0.0355(10) 0.0165(11)
C20 0.0875(15) 0.0573(12) 0.0854(14) 0.0243(11) 0.0282(12) 0.0189(12)
C21 0.0949(18) 0.0426(11) 0.0953(17) -0.0098(11) -0.0029(14) 0.0027(12)
C22 0.0746(17) 0.177(3) 0.095(2) 0.013(2) -0.0119(15) -0.0486(18)
C23 0.0679(16) 0.149(2) 0.098(2) -0.0086(19) -0.0189(15) 0.0388(17)
C24 0.0769(16) 0.144(2) 0.0444(12) -0.0066(14) -0.0057(11) 0.0164(17)
C25 0.0587(10) 0.0362(8) 0.0481(9) -0.0024(7) 0.0126(8) 0.0070(8)
C26 0.0694(11) 0.0496(10) 0.0712(11) -0.0103(9) 0.0315(9) 0.0075(10)
C27 0.1125(16) 0.0601(12) 0.0664(11) -0.0119(10) 0.0387(11) 0.0133(12)
C28 0.1174(18) 0.0479(10) 0.0497(11) -0.0170(9) 0.0088(12) 0.0072(12)
C29 0.0811(14) 0.0421(10) 0.0555(11) -0.0063(9) 0.0064(10) -0.0040(10)
C30 0.0579(10) 0.0347(8) 0.0409(8) -0.0009(7) 0.0095(8) -0.0025(8)
C31 0.0568(11) 0.0527(10) 0.0484(9) 0.0034(8) 0.0134(8) -0.0081(9)
C32 0.0399(9) 0.0628(11) 0.0366(8) 0.0060(8) 0.0085(7) 0.0057(9)
C33 0.0569(12) 0.169(3) 0.0418(10) 0.0172(13) 0.0202(9) 0.0176(15)
C34 0.1081(17) 0.423(7) 0.0684(14) 0.021(3) 0.0623(11) 0.058(3)
C35 0.118(2) 0.179(3) 0.0947(15) 0.0751(15) 0.0367(14) -0.004(2)
C36 0.121(2) 0.178(3) 0.0397(12) -0.0021(16) 0.0079(14) 0.008(2)
C37 0.0565(12) 0.1027(17) 0.0537(11) 0.0119(12) 0.0085(10) -0.0060(13)
C38 0.1118(18) 0.0794(16) 0.1242(19) -0.0008(16) 0.0515(15) 0.0117(16)
C39 0.0765(15) 0.124(2) 0.0897(16) 0.0093(16) 0.0231(12) -0.0313(15)
C40 0.0398(9) 0.0480(9) 0.0485(9) -0.0044(8) 0.0080(7) 0.0057(8)
C41 0.0430(9) 0.0427(9) 0.0344(8) 0.0007(7) 0.0060(7) -0.0006(8)
C42 0.0753(13) 0.0517(10) 0.0413(10) 0.0072(8) -0.0089(10) -0.0137(10)
C43 0.126(2) 0.0530(12) 0.0597(13) -0.0168(10) -0.0048(14) 0.0066(14)
C44 0.0856(16) 0.0871(16) 0.0747(15) 0.0075(13) -0.0216(13) -0.0334(14)
C45 0.1104(18) 0.0742(13) 0.0581(12) 0.0201(10) -0.0038(12) -0.0404(13)
C46 0.0856(16) 0.0582(12) 0.1166(18) 0.0256(12) 0.0273(14) -0.0072(12)
C47 0.0753(16) 0.1052(18) 0.115(2) 0.0327(16) 0.0183(15) 0.0356(14)
C48 0.1041(19) 0.1031(18) 0.0458(11) 0.0192(12) 0.0110(12) 0.0066(16)

loop_
_atom_type_symbol
_atom_type_description
_atom_type_scat_dispersion_real
_atom_type_scat_dispersion_imag
_atom_type_scat_source
C C 0.0033 0.0016 'International Tables Vol C Tables 4.2.6.8 and 6.1.1.4'
H H 0.0000 0.0000 'International Tables Vol C Tables 4.2.6.8 and 6.1.1.4'
N N 0.0061 0.0033 'International Tables Vol C Tables 4.2.6.8 and 6.1.1.4'
Si Si 0.0817 0.0704 'International Tables Vol C Tables 4.2.6.8 and 6.1.1.4'
Sn Sn -0.6537 1.4246 'International Tables Vol C Tables 4.2.6.8 and 6.1.1.4'
O O 0.0106 0.0060 'International Tables Vol C Tables 4.2.6.8 and 6.1.1.4'

loop_
_geom_angle_atom_site_label_1
_geom_angle_atom_site_label_2
_geom_angle_atom_site_label_3
_geom_angle
C8 Sn1 C16 89.53(7)
C8 Sn1 N2 91.32(6)
C16 Sn1 N2 61.70(6)
C8 Sn1 Sn2 144.21(4)
C16 Sn1 Sn2 126.22(5)
N2 Sn1 Sn2 106.25(4)
C32 Sn2 C41 90.05(6)
C32 Sn2 Sn1 93.42(4)
C41 Sn2 Sn1 97.18(4)
C8 N1 C9 117.19(15)
C8 N1 Si1 118.60(11)
C9 N1 Si1 124.18(13)
C17 N2 C18 128.88(14)
C17 N2 Sn1 97.08(11)
C18 N2 Sn1 134.01(10)
C32 N3 C33 115.09(15)
C32 N3 Si3 119.07(12)
C33 N3 Si3 125.45(15)
C41 N4 C42 118.84(14)
C41 N4 Si4 118.78(12)
C42 N4 Si4 122.26(11)
C24 Si2 C22 112.96(14)
C24 Si2 C23 105.12(13)
C22 Si2 C23 105.76(14)
C24 Si2 C17 106.78(10)
C22 Si2 C17 105.51(10)
C23 Si2 C17 120.94(11)
N1 Si1 C13 111.85(10)
N1 Si1 C14 114.95(10)
C13 Si1 C14 106.86(13)
N1 Si1 C15 111.59(10)
C13 Si1 C15 105.90(11)
C14 Si1 C15 105.05(11)
N4 Si4 C46 112.30(9)
N4 Si4 C47 114.07(11)
C46 Si4 C47 106.03(12)
N4 Si4 C48 111.76(10)
C46 Si4 C48 104.73(13)
C47 Si4 C48 107.32(12)
N3 Si3 C38 115.00(11)
N3 Si3 C37 107.51(9)
C38 Si3 C37 105.95(12)
N3 Si3 C39 113.78(11)
C38 Si3 C39 107.53(13)
C37 Si3 C39 106.47(11)
C2 C1 C6 118.0(2)
C2 C1 C16 119.6(2)
C6 C1 C16 122.33(17)
C3 C2 C1 122.3(3)
C4 C3 C2 120.2(2)
C3 C4 C5 118.7(2)
C4 C5 C6 122.8(3)
C1 C6 C5 117.8(2)
C1 C6 C7 126.61(18)
C5 C6 C7 115.6(2)
C8 C7 C6 132.1(2)
C7 C8 N1 116.42(18)
C7 C8 Sn1 117.18(14)
N1 C8 Sn1 126.30(12)
N1 C9 C10 111.69(18)
N1 C9 C12 110.52(17)
C10 C9 C12 109.9(2)
N1 C9 C11 109.76(18)
C10 C9 C11 107.1(2)
C12 C9 C11 107.67(19)
C1 C16 C17 122.19(14)
C1 C16 Sn1 117.19(13)
C17 C16 Sn1 91.60(10)
N2 C17 C16 109.04(14)
N2 C17 Si2 136.34(14)
C16 C17 Si2 114.49(12)
N2 C18 C20 112.66(16)
N2 C18 C21 105.23(15)
C20 C18 C21 107.77(17)
N2 C18 C19 108.64(16)
C20 C18 C19 112.28(17)
C21 C18 C19 110.02(18)
C26 C25 C30 118.19(16)
C26 C25 C40 114.92(17)
C30 C25 C40 126.52(18)
C27 C26 C25 124.0(2)
C26 C27 C28 118.5(2)
C29 C28 C27 119.12(19)
C28 C29 C30 124.4(2)
C25 C30 C29 115.73(19)
C25 C30 C31 128.73(15)
C29 C30 C31 115.51(18)
C32 C31 C30 130.18(19)
C31 C32 N3 118.17(18)
C31 C32 Sn2 123.48(15)
N3 C32 Sn2 118.32(14)
C35 C33 N3 108.9(2)
C35 C33 C36 111.3(2)
N3 C33 C36 110.5(2)
C35 C33 C34 107.3(3)
N3 C33 C34 109.94(19)
C36 C33 C34 108.8(3)
C41 C40 C25 133.21(16)
C40 C41 N4 117.79(15)
C40 C41 Sn2 118.23(11)
N4 C41 Sn2 123.87(12)
N4 C42 C45 110.68(16)
N4 C42 C44 110.58(17)
C45 C42 C44 106.8(2)
N4 C42 C43 110.79(18)
C45 C42 C43 109.46(18)
C44 C42 C43 108.46(18)
O1 C49 C50 108.1(2)
C49 C50 C51 104.7(2)
C52 C51 C50 108.5(2)
O1 C52 C51 106.3(2)
C52 O1 C49 112.2(3)

loop_
_geom_bond_atom_site_label_1
_geom_bond_atom_site_label_2
_geom_bond_distance
Sn1 C8 2.208(2)
Sn1 C16 2.2187(16)
Sn1 N2 2.2655(13)
Sn1 Sn2 3.0087(3)
Sn2 C32 2.2090(19)
Sn2 C41 2.2553(17)
N1 C8 1.431(2)
N1 C9 1.499(2)
N1 Si1 1.7550(16)
N2 C17 1.279(2)
N2 C18 1.505(2)
N3 C32 1.454(3)
N3 C33 1.505(2)
N3 Si3 1.7212(16)
N4 C41 1.418(2)
N4 C42 1.489(2)
N4 Si4 1.7600(15)
Si2 C24 1.842(3)
Si2 C22 1.847(3)
Si2 C23 1.864(3)
Si2 C17 1.9530(17)
Si1 C13 1.847(2)
Si1 C14 1.861(3)
Si1 C15 1.865(2)
Si4 C46 1.855(2)
Si4 C47 1.863(3)
Si4 C48 1.877(2)
Si3 C38 1.856(3)
Si3 C37 1.860(2)
Si3 C39 1.861(3)
C1 C2 1.383(3)
C1 C6 1.392(3)
C1 C16 1.498(3)
C2 C3 1.374(4)
C3 C4 1.353(5)
C4 C5 1.360(4)
C5 C6 1.408(3)
C6 C7 1.486(3)
C7 C8 1.352(2)
C9 C10 1.506(3)
C9 C12 1.545(3)
C9 C11 1.554(4)
C16 C17 1.539(3)
C18 C20 1.517(3)
C18 C21 1.530(3)
C18 C19 1.537(3)
C25 C26 1.392(3)
C25 C30 1.407(3)
C25 C40 1.484(2)
C26 C27 1.351(3)
C27 C28 1.374(4)
C28 C29 1.352(3)
C29 C30 1.407(2)
C30 C31 1.473(3)
C31 C32 1.336(3)
C33 C35 1.502(4)
C33 C36 1.523(4)
C33 C34 1.533(4)
C40 C41 1.331(2)
C42 C45 1.521(3)
C42 C44 1.533(3)
C42 C43 1.544(4)
C49 O1 1.489(4)
C49 C50 1.558(5)
C50 C51 1.575(4)
C51 C52 1.546(4)
C52 O1 1.480(5)
